data_4511969
loop_
_publ_author_name
'Mohapatra, Balaram'
'Venkatesh, V.'
'Verma, Sandeep'

_publ_section_title
;
 Crystal Engineering with 2-Aminopurine Containing a Carboxylic Acid
 Pendant
;
_journal_issue 10
_journal_name_full 'Crystal Growth &amp; Design'
_journal_page_first 5042
_journal_paper_doi 10.1021/cg501142v
_journal_volume 14
_journal_year 2014
_chemical_formula_sum 'C16 H20 Co N10 O6'
_chemical_formula_weight 507.35
_chemical_name_systematic
;
 ?
;
_space_group_IT_number 2
_symmetry_cell_setting triclinic
_symmetry_space_group_name_Hall '-P 1'
_symmetry_space_group_name_H-M 'P -1'
_atom_sites_solution_hydrogens geom
_atom_sites_solution_primary direct
_atom_sites_solution_secondary difmap
_audit_creation_method SHELXL-97
_cell_angle_alpha 98.846(3)
_cell_angle_beta 101.901(3)
_cell_angle_gamma 94.406(2)
_cell_formula_units_Z 2
_cell_length_a 7.1207(10)
_cell_length_b 13.2355(19)
_cell_length_c 14.725(2)
_cell_measurement_reflns_used 5208
_cell_measurement_temperature 100(2)
_cell_measurement_theta_max 26.0
_cell_measurement_theta_min 2.3
_cell_volume 1333.3(3)
_computing_structure_refinement 'SHELXL-97 (Sheldrick, 1997)'
_diffrn_ambient_temperature 100(2)
_diffrn_measured_fraction_theta_full 0.994
_diffrn_measured_fraction_theta_max 0.994
_diffrn_radiation_monochromator graphite
_diffrn_radiation_source 'fine-focus sealed tube'
_diffrn_radiation_type MoK\a
_diffrn_radiation_wavelength 0.71073
_diffrn_reflns_av_R_equivalents 0.1340
_diffrn_reflns_av_sigmaI/netI 0.0928
_diffrn_reflns_limit_h_max 8
_diffrn_reflns_limit_h_min -8
_diffrn_reflns_limit_k_max 16
_diffrn_reflns_limit_k_min -15
_diffrn_reflns_limit_l_max 18
_diffrn_reflns_limit_l_min -15
_diffrn_reflns_number 8934
_diffrn_reflns_theta_full 26.00
_diffrn_reflns_theta_max 26.00
_diffrn_reflns_theta_min 2.30
_exptl_absorpt_coefficient_mu 0.690
_exptl_absorpt_correction_T_max 0.883
_exptl_absorpt_correction_T_min 0.871
_exptl_absorpt_correction_type psi-scan
_exptl_absorpt_process_details '(North et al., 1968)'
_exptl_crystal_colour Pink
_exptl_crystal_density_diffrn 1.264
_exptl_crystal_density_method 'not measured'
_exptl_crystal_description Block
_exptl_crystal_F_000 522
_exptl_crystal_size_max 0.20
_exptl_crystal_size_mid 0.19
_exptl_crystal_size_min 0.18
_platon_squeeze_details
;
;
_refine_diff_density_max 1.051
_refine_diff_density_min -0.853
_refine_diff_density_rms 0.110
_refine_ls_extinction_method none
_refine_ls_goodness_of_fit_ref 1.044
_refine_ls_hydrogen_treatment constr
_refine_ls_matrix_type fullcycle
_refine_ls_number_parameters 303
_refine_ls_number_reflns 5208
_refine_ls_number_restraints 0
_refine_ls_restrained_S_all 1.044
_refine_ls_R_factor_all 0.0756
_refine_ls_R_factor_gt 0.0612
_refine_ls_shift/su_max 0.000
_refine_ls_shift/su_mean 0.000
_refine_ls_structure_factor_coef Fsqd
_refine_ls_weighting_details 'calc w=1/[\s^2^(Fo^2^)+(0.0950P)^2^+1.1948P] where P=(Fo^2^+2Fc^2^)/3'
_refine_ls_weighting_scheme calc
_refine_ls_wR_factor_gt 0.1660
_refine_ls_wR_factor_ref 0.1773
_reflns_number_gt 4064
_reflns_number_total 5208
_reflns_threshold_expression >2sigma(I)
_cod_data_source_file cg501142v_si_002.cif
_cod_data_source_block complex4
_cod_depositor_comments
;
The following automatic conversions were performed:

'_symmetry_cell_setting' value 'Triclinic' changed to 'triclinic'
according to
/home/saulius/struct/COD-crude-data--automatic-downloads/rss-feeds/ACS/lib/dictionaries/cif_core.dic
dictionary named 'cif_core.dic' version 2.4.2 from 2011-04-26.

Automatic conversion script
Id: cif_fix_values 2281 2013-09-26 08:29:07Z andrius 

 Adding full bibliography for 4511966--4511973.cif.
;
_cod_original_sg_symbol_H-M P-1
_cod_database_code 4511969

loop_
_symmetry_equiv_pos_as_xyz
'x, y, z'
'-x, -y, -z'

loop_
_atom_site_label
_atom_site_type_symbol
_atom_site_fract_x
_atom_site_fract_y
_atom_site_fract_z
_atom_site_U_iso_or_equiv
_atom_site_adp_type
_atom_site_occupancy
_atom_site_symmetry_multiplicity
_atom_site_calc_flag
_atom_site_refinement_flags
Co1 Co 0.5000 0.5000 0.0000 0.015 Uani 1 2 d S
Co2 Co 0.5000 0.0000 0.5000 0.014 Uani 1 2 d S
O2W O 0.7667(4) 0.5927(2) 0.02024(18) 0.030 Uani 1 1 d .
HWB H 0.7885 0.6328 0.0731 0.046 Uiso 1 1 d R
HWA H 0.7614 0.6280 -0.0236 0.046 Uiso 1 1 d R
O2B O 0.6380(4) 0.3789(2) -0.05786(18) 0.030 Uani 1 1 d .
O12A O 0.5126(3) 0.09327(19) 0.39707(16) 0.018 Uani 1 1 d .
O1W O 0.7888(4) -0.0260(2) 0.52132(19) 0.028 Uani 1 1 d .
H2WB H 0.8430 -0.0066 0.5792 0.041 Uiso 1 1 d R
H1WA H 0.8450 0.0078 0.4880 0.041 Uiso 1 1 d R
N1B N 0.5004(4) 0.3877(2) 0.5513(2) 0.020 Uani 1 1 d .
O11A O 0.8289(4) 0.1391(2) 0.41333(18) 0.023 Uani 1 1 d .
N7A N 0.5964(4) 0.4606(2) 0.1360(2) 0.019 Uani 1 1 d .
O1B O 0.4356(5) 0.2390(2) -0.0646(2) 0.044 Uani 1 1 d .
C6A C 0.7449(5) 0.6296(3) 0.2465(2) 0.017 Uani 1 1 d .
H6A H 0.7010 0.6736 0.2052 0.021 Uiso 1 1 calc R
N1A N 0.8532(4) 0.6679(2) 0.3325(2) 0.018 Uani 1 1 d .
N3A N 0.8794(4) 0.4971(2) 0.37127(19) 0.018 Uani 1 1 d .
N9A N 0.7170(4) 0.3629(2) 0.2410(2) 0.018 Uani 1 1 d .
C8A C 0.6119(5) 0.3670(3) 0.1533(2) 0.019 Uani 1 1 d .
H8A H 0.5560 0.3085 0.1097 0.023 Uiso 1 1 calc R
N7B N 0.5709(4) 0.1296(2) 0.6128(2) 0.018 Uani 1 1 d .
C6B C 0.4716(5) 0.2855(3) 0.5390(2) 0.019 Uani 1 1 d .
H6B H 0.3874 0.2488 0.4851 0.022 Uiso 1 1 calc R
N3B N 0.7093(4) 0.3968(2) 0.7062(2) 0.020 Uani 1 1 d .
N9B N 0.7427(4) 0.2262(2) 0.7475(2) 0.020 Uani 1 1 d .
C9B C 0.8654(6) 0.2491(3) 0.8432(2) 0.027 Uani 1 1 d .
H9BA H 0.9083 0.3223 0.8593 0.032 Uiso 1 1 calc R
H9BB H 0.9789 0.2127 0.8448 0.032 Uiso 1 1 calc R
N2A N 1.0210(5) 0.6425(2) 0.4777(2) 0.023 Uani 1 1 d .
H2AA H 1.0633 0.6035 0.5171 0.028 Uiso 1 1 calc R
H2AB H 1.0466 0.7082 0.4932 0.028 Uiso 1 1 calc R
C11B C 0.5961(6) 0.2830(3) -0.0689(2) 0.029 Uani 1 1 d .
C10B C 0.7581(7) 0.2177(3) 0.9162(3) 0.036 Uani 1 1 d .
H10A H 0.7040 0.1463 0.8961 0.043 Uiso 1 1 calc R
H10B H 0.8498 0.2229 0.9758 0.043 Uiso 1 1 calc R
C5A C 0.6989(5) 0.5245(3) 0.2192(2) 0.017 Uani 1 1 d .
C2A C 0.9148(5) 0.6008(3) 0.3916(2) 0.018 Uani 1 1 d .
C4A C 0.7742(5) 0.4638(3) 0.2848(2) 0.016 Uani 1 1 d .
C9A C 0.7651(5) 0.2705(3) 0.2805(2) 0.018 Uani 1 1 d .
H9AA H 0.8821 0.2873 0.3297 0.021 Uiso 1 1 calc R
H9AB H 0.7892 0.2184 0.2316 0.021 Uiso 1 1 calc R
C10A C 0.6021(6) 0.2281(3) 0.3212(3) 0.028 Uani 1 1 d .
H10C H 0.5594 0.2846 0.3591 0.033 Uiso 1 1 calc R
H10D H 0.4941 0.1988 0.2696 0.033 Uiso 1 1 calc R
C11A C 0.6553(5) 0.1468(3) 0.3812(2) 0.017 Uani 1 1 d .
C5B C 0.5675(5) 0.2335(3) 0.6067(2) 0.018 Uani 1 1 d .
C2B C 0.6216(5) 0.4392(3) 0.6315(3) 0.020 Uani 1 1 d .
C4B C 0.6766(5) 0.2943(3) 0.6895(2) 0.019 Uani 1 1 d .
C8B C 0.6770(5) 0.1297(3) 0.6972(3) 0.021 Uani 1 1 d .
H8B H 0.7049 0.0698 0.7205 0.025 Uiso 1 1 calc R
N2B N 0.6506(5) 0.5419(2) 0.6374(2) 0.026 Uani 1 1 d .
H2BA H 0.5938 0.5705 0.5921 0.031 Uiso 1 1 calc R
H2BB H 0.7257 0.5790 0.6864 0.031 Uiso 1 1 calc R

loop_
_atom_site_aniso_label
_atom_site_aniso_U_11
_atom_site_aniso_U_22
_atom_site_aniso_U_33
_atom_site_aniso_U_23
_atom_site_aniso_U_13
_atom_site_aniso_U_12
Co1 0.018 0.014 0.013 0.003 0.005 0.001
Co2 0.014 0.013 0.016 0.005 0.007 0.001
O2W 0.025 0.046 0.018 0.003 0.006 -0.008
O2B 0.046 0.024 0.026 0.007 0.017 0.017
O12A 0.021 0.017 0.020 0.006 0.011 0.002
O1W 0.018 0.042 0.024 0.001 0.008 0.009
N1B 0.020 0.018 0.024 0.005 0.009 0.005
O11A 0.020 0.026 0.029 0.014 0.010 0.002
N7A 0.021 0.019 0.018 0.006 0.007 0.002
O1B 0.046 0.027 0.050 -0.007 0.001 0.001
C6A 0.017 0.021 0.017 0.008 0.008 0.003
N1A 0.020 0.018 0.018 0.004 0.007 0.003
N3A 0.016 0.023 0.017 0.006 0.006 0.001
N9A 0.020 0.019 0.017 0.008 0.008 0.001
C8A 0.025 0.018 0.014 0.003 0.007 -0.002
N7B 0.016 0.019 0.021 0.006 0.007 0.003
C6B 0.022 0.017 0.018 0.002 0.008 0.000
N3B 0.021 0.019 0.022 0.002 0.010 0.005
N9B 0.026 0.018 0.018 0.004 0.005 0.008
C9B 0.033 0.027 0.019 -0.001 0.003 0.012
N2A 0.029 0.019 0.021 0.005 0.003 -0.001
C11B 0.047 0.027 0.011 0.001 0.002 0.011
C10B 0.064 0.031 0.014 0.004 0.010 0.021
C5A 0.014 0.021 0.017 0.005 0.008 0.002
C2A 0.015 0.023 0.016 0.005 0.006 0.000
C4A 0.018 0.016 0.019 0.008 0.012 0.001
C9A 0.022 0.016 0.021 0.009 0.011 0.003
C10A 0.023 0.031 0.039 0.022 0.017 0.007
C11A 0.021 0.017 0.018 0.006 0.011 0.002
C5B 0.018 0.017 0.020 0.001 0.011 0.002
C2B 0.021 0.020 0.024 0.006 0.013 0.007
C4B 0.017 0.026 0.019 0.006 0.012 0.006
C8B 0.022 0.019 0.026 0.008 0.011 0.005
N2B 0.031 0.017 0.028 0.002 0.003 0.005

loop_
_atom_type_symbol
_atom_type_description
_atom_type_scat_dispersion_real
_atom_type_scat_dispersion_imag
_atom_type_scat_source
C C 0.0033 0.0016 'International Tables Vol C Tables 4.2.6.8 and 6.1.1.4'
H H 0.0000 0.0000 'International Tables Vol C Tables 4.2.6.8 and 6.1.1.4'
N N 0.0061 0.0033 'International Tables Vol C Tables 4.2.6.8 and 6.1.1.4'
O O 0.0106 0.0060 'International Tables Vol C Tables 4.2.6.8 and 6.1.1.4'
Co Co 0.3494 0.9721 'International Tables Vol C Tables 4.2.6.8 and 6.1.1.4'

loop_
_geom_angle_atom_site_label_1
_geom_angle_atom_site_label_2
_geom_angle_atom_site_label_3
_geom_angle
_geom_angle_site_symmetry_1
_geom_angle_site_symmetry_3
O2B Co1 O2B 180.00(14) 2_665 .
O2B Co1 O2W 86.21(12) 2_665 2_665
O2B Co1 O2W 93.79(12) . 2_665
O2B Co1 O2W 93.79(12) 2_665 .
O2B Co1 O2W 86.21(12) . .
O2W Co1 O2W 180.0 2_665 .
O2B Co1 N7A 90.88(11) 2_665 .
O2B Co1 N7A 89.12(11) . .
O2W Co1 N7A 91.16(11) 2_665 .
O2W Co1 N7A 88.84(11) . .
O2B Co1 N7A 89.12(11) 2_665 2_665
O2B Co1 N7A 90.88(11) . 2_665
O2W Co1 N7A 88.84(11) 2_665 2_665
O2W Co1 N7A 91.16(11) . 2_665
N7A Co1 N7A 180.00(15) . 2_665
O1W Co2 O1W 180.000(1) 2_656 .
O1W Co2 O12A 95.40(10) 2_656 2_656
O1W Co2 O12A 84.60(10) . 2_656
O1W Co2 O12A 84.60(10) 2_656 .
O1W Co2 O12A 95.40(10) . .
O12A Co2 O12A 180.0 2_656 .
O1W Co2 N7B 89.74(11) 2_656 .
O1W Co2 N7B 90.26(11) . .
O12A Co2 N7B 87.43(10) 2_656 .
O12A Co2 N7B 92.57(10) . .
O1W Co2 N7B 90.26(11) 2_656 2_656
O1W Co2 N7B 89.74(11) . 2_656
O12A Co2 N7B 92.57(10) 2_656 2_656
O12A Co2 N7B 87.43(10) . 2_656
N7B Co2 N7B 180.000(1) . 2_656
Co1 O2W HWB 109.5 . .
Co1 O2W HWA 109.5 . .
HWB O2W HWA 109.5 . .
C11B O2B Co1 130.3(3) . .
C11A O12A Co2 130.6(2) . .
Co2 O1W H2WB 109.5 . .
Co2 O1W H1WA 109.5 . .
H2WB O1W H1WA 109.5 . .
C6B N1B C2B 118.6(3) . .
C8A N7A C5A 104.4(3) . .
C8A N7A Co1 125.5(2) . .
C5A N7A Co1 128.4(2) . .
N1A C6A C5A 119.8(3) . .
N1A C6A H6A 120.1 . .
C5A C6A H6A 120.1 . .
C6A N1A C2A 118.5(3) . .
C4A N3A C2A 112.5(3) . .
C8A N9A C4A 106.1(3) . .
C8A N9A C9A 127.3(3) . .
C4A N9A C9A 126.5(3) . .
N7A C8A N9A 114.1(3) . .
N7A C8A H8A 122.9 . .
N9A C8A H8A 122.9 . .
C8B N7B C5B 104.2(3) . .
C8B N7B Co2 125.4(2) . .
C5B N7B Co2 127.9(2) . .
N1B C6B C5B 120.0(3) . .
N1B C6B H6B 120.0 . .
C5B C6B H6B 120.0 . .
C4B N3B C2B 112.3(3) . .
C8B N9B C4B 106.3(3) . .
C8B N9B C9B 125.3(3) . .
C4B N9B C9B 128.3(3) . .
N9B C9B C10B 111.8(4) . .
N9B C9B H9BA 109.3 . .
C10B C9B H9BA 109.3 . .
N9B C9B H9BB 109.3 . .
C10B C9B H9BB 109.3 . .
H9BA C9B H9BB 107.9 . .
C2A N2A H2AA 120.0 . .
C2A N2A H2AB 120.0 . .
H2AA N2A H2AB 120.0 . .
O2B C11B O1B 124.9(4) . .
O2B C11B C10B 116.0(4) . 1_554
O1B C11B C10B 119.0(4) . 1_554
C11B C10B C9B 113.6(3) 1_556 .
C11B C10B H10A 108.8 1_556 .
C9B C10B H10A 108.8 . .
C11B C10B H10B 108.8 1_556 .
C9B C10B H10B 108.8 . .
H10A C10B H10B 107.7 . .
C6A C5A C4A 116.3(3) . .
C6A C5A N7A 134.2(3) . .
C4A C5A N7A 109.3(3) . .
N2A C2A N3A 117.2(3) . .
N2A C2A N1A 116.6(3) . .
N3A C2A N1A 126.2(3) . .
N3A C4A N9A 127.4(3) . .
N3A C4A C5A 126.6(3) . .
N9A C4A C5A 105.9(3) . .
N9A C9A C10A 111.1(3) . .
N9A C9A H9AA 109.4 . .
C10A C9A H9AA 109.4 . .
N9A C9A H9AB 109.4 . .
C10A C9A H9AB 109.4 . .
H9AA C9A H9AB 108.0 . .
C11A C10A C9A 114.4(3) . .
C11A C10A H10C 108.6 . .
C9A C10A H10C 108.6 . .
C11A C10A H10D 108.6 . .
C9A C10A H10D 108.6 . .
H10C C10A H10D 107.6 . .
O11A C11A O12A 125.4(3) . .
O11A C11A C10A 119.5(3) . .
O12A C11A C10A 115.1(3) . .
C6B C5B N7B 133.2(3) . .
C6B C5B C4B 116.5(3) . .
N7B C5B C4B 110.2(3) . .
N2B C2B N1B 115.4(3) . .
N2B C2B N3B 118.4(3) . .
N1B C2B N3B 126.1(3) . .
N3B C4B N9B 128.5(3) . .
N3B C4B C5B 126.0(3) . .
N9B C4B C5B 105.5(3) . .
N7B C8B N9B 113.6(3) . .
N7B C8B H8B 123.2 . .
N9B C8B H8B 123.2 . .
C2B N2B H2BA 120.0 . .
C2B N2B H2BB 120.0 . .
H2BA N2B H2BB 120.0 . .

loop_
_geom_bond_atom_site_label_1
_geom_bond_atom_site_label_2
_geom_bond_distance
_geom_bond_site_symmetry_2
Co1 O2B 2.104(3) 2_665
Co1 O2B 2.104(3) .
Co1 O2W 2.120(3) 2_665
Co1 O2W 2.120(3) .
Co1 N7A 2.136(3) .
Co1 N7A 2.136(3) 2_665
Co2 O1W 2.079(2) 2_656
Co2 O1W 2.079(2) .
Co2 O12A 2.108(2) 2_656
Co2 O12A 2.108(2) .
Co2 N7B 2.145(3) .
Co2 N7B 2.145(3) 2_656
O2W HWB 0.8500 .
O2W HWA 0.8500 .
O2B C11B 1.259(5) .
O12A C11A 1.275(4) .
O1W H2WB 0.8499 .
O1W H1WA 0.8501 .
N1B C6B 1.331(5) .
N1B C2B 1.359(5) .
O11A C11A 1.247(4) .
N7A C8A 1.310(5) .
N7A C5A 1.403(4) .
O1B C11B 1.260(6) .
C6A N1A 1.341(5) .
C6A C5A 1.380(5) .
C6A H6A 0.9300 .
N1A C2A 1.371(5) .
N3A C4A 1.326(4) .
N3A C2A 1.352(5) .
N9A C8A 1.363(4) .
N9A C4A 1.381(5) .
N9A C9A 1.467(4) .
C8A H8A 0.9300 .
N7B C8B 1.314(5) .
N7B C5B 1.393(5) .
C6B C5B 1.392(5) .
C6B H6B 0.9300 .
N3B C4B 1.334(5) .
N3B C2B 1.370(5) .
N9B C8B 1.369(5) .
N9B C4B 1.378(5) .
N9B C9B 1.470(5) .
C9B C10B 1.529(6) .
C9B H9BA 0.9700 .
C9B H9BB 0.9700 .
N2A C2A 1.344(5) .
N2A H2AA 0.8600 .
N2A H2AB 0.8600 .
C11B C10B 1.525(6) 1_554
C10B C11B 1.525(6) 1_556
C10B H10A 0.9700 .
C10B H10B 0.9700 .
C5A C4A 1.400(5) .
C9A C10A 1.520(5) .
C9A H9AA 0.9700 .
C9A H9AB 0.9700 .
C10A C11A 1.518(5) .
C10A H10C 0.9700 .
C10A H10D 0.9700 .
C5B C4B 1.395(5) .
C2B N2B 1.346(5) .
C8B H8B 0.9300 .
N2B H2BA 0.8600 .
N2B H2BB 0.8600 .

loop_
_geom_torsion_atom_site_label_1
_geom_torsion_atom_site_label_2
_geom_torsion_atom_site_label_3
_geom_torsion_atom_site_label_4
_geom_torsion
_geom_torsion_site_symmetry_1
_geom_torsion_site_symmetry_4
O2B Co1 O2B C11B -78(100) 2_665 .
O2W Co1 O2B C11B -20.6(3) 2_665 .
O2W Co1 O2B C11B 159.4(3) . .
N7A Co1 O2B C11B 70.5(3) . .
N7A Co1 O2B C11B -109.5(3) 2_665 .
O1W Co2 O12A C11A 156.4(3) 2_656 .
O1W Co2 O12A C11A -23.6(3) . .
O12A Co2 O12A C11A -101(100) 2_656 .
N7B Co2 O12A C11A 66.9(3) . .
N7B Co2 O12A C11A -113.1(3) 2_656 .
O2B Co1 N7A C8A 144.4(3) 2_665 .
O2B Co1 N7A C8A -35.6(3) . .
O2W Co1 N7A C8A 58.2(3) 2_665 .
O2W Co1 N7A C8A -121.8(3) . .
N7A Co1 N7A C8A -28(100) 2_665 .
O2B Co1 N7A C5A -53.0(3) 2_665 .
O2B Co1 N7A C5A 127.0(3) . .
O2W Co1 N7A C5A -139.2(3) 2_665 .
O2W Co1 N7A C5A 40.8(3) . .
N7A Co1 N7A C5A 135(100) 2_665 .
C5A C6A N1A C2A -0.3(5) . .
C5A N7A C8A N9A -0.4(4) . .
Co1 N7A C8A N9A 165.7(2) . .
C4A N9A C8A N7A 0.4(4) . .
C9A N9A C8A N7A -178.1(3) . .
O1W Co2 N7B C8B 131.0(3) 2_656 .
O1W Co2 N7B C8B -49.0(3) . .
O12A Co2 N7B C8B 35.6(3) 2_656 .
O12A Co2 N7B C8B -144.4(3) . .
N7B Co2 N7B C8B -124(100) 2_656 .
O1W Co2 N7B C5B -69.7(3) 2_656 .
O1W Co2 N7B C5B 110.3(3) . .
O12A Co2 N7B C5B -165.1(3) 2_656 .
O12A Co2 N7B C5B 14.9(3) . .
N7B Co2 N7B C5B 35(100) 2_656 .
C2B N1B C6B C5B -1.2(5) . .
C8B N9B C9B C10B -67.7(4) . .
C4B N9B C9B C10B 114.8(4) . .
Co1 O2B C11B O1B 15.8(6) . .
Co1 O2B C11B C10B -161.3(2) . 1_554
N9B C9B C10B C11B -68.4(5) . 1_556
N1A C6A C5A C4A -1.3(5) . .
N1A C6A C5A N7A -177.9(3) . .
C8A N7A C5A C6A 176.9(4) . .
Co1 N7A C5A C6A 11.5(5) . .
C8A N7A C5A C4A 0.2(4) . .
Co1 N7A C5A C4A -165.3(2) . .
C4A N3A C2A N2A -179.8(3) . .
C4A N3A C2A N1A -0.1(5) . .
C6A N1A C2A N2A -179.2(3) . .
C6A N1A C2A N3A 1.1(5) . .
C2A N3A C4A N9A 178.1(3) . .
C2A N3A C4A C5A -1.7(5) . .
C8A N9A C4A N3A 179.9(3) . .
C9A N9A C4A N3A -1.6(5) . .
C8A N9A C4A C5A -0.2(3) . .
C9A N9A C4A C5A 178.3(3) . .
C6A C5A C4A N3A 2.5(5) . .
N7A C5A C4A N3A 179.9(3) . .
C6A C5A C4A N9A -177.4(3) . .
N7A C5A C4A N9A 0.0(4) . .
C8A N9A C9A C10A -84.1(4) . .
C4A N9A C9A C10A 97.7(4) . .
N9A C9A C10A C11A -167.8(3) . .
Co2 O12A C11A O11A 15.1(5) . .
Co2 O12A C11A C10A -162.5(2) . .
C9A C10A C11A O11A 18.3(5) . .
C9A C10A C11A O12A -164.0(3) . .
N1B C6B C5B N7B -178.2(3) . .
N1B C6B C5B C4B 6.0(5) . .
C8B N7B C5B C6B -175.2(4) . .
Co2 N7B C5B C6B 22.0(5) . .
C8B N7B C5B C4B 0.8(4) . .
Co2 N7B C5B C4B -162.0(2) . .
C6B N1B C2B N2B 177.2(3) . .
C6B N1B C2B N3B -5.0(5) . .
C4B N3B C2B N2B -176.9(3) . .
C4B N3B C2B N1B 5.4(5) . .
C2B N3B C4B N9B 179.3(3) . .
C2B N3B C4B C5B 0.2(5) . .
C8B N9B C4B N3B -177.4(3) . .
C9B N9B C4B N3B 0.5(6) . .
C8B N9B C4B C5B 1.8(4) . .
C9B N9B C4B C5B 179.7(3) . .
C6B C5B C4B N3B -5.6(5) . .
N7B C5B C4B N3B 177.6(3) . .
C6B C5B C4B N9B 175.1(3) . .
N7B C5B C4B N9B -1.6(4) . .
C5B N7B C8B N9B 0.5(4) . .
Co2 N7B C8B N9B 163.8(2) . .
C4B N9B C8B N7B -1.5(4) . .
C9B N9B C8B N7B -179.5(3) . .

loop_
_platon_squeeze_void_nr
_platon_squeeze_void_average_x
_platon_squeeze_void_average_y
_platon_squeeze_void_average_z
_platon_squeeze_void_volume
_platon_squeeze_void_count_electrons
_platon_squeeze_void_content
1 -0.017 0.000 0.000 375 119 ' '
